data_1535330
loop_
_publ_author_name
'Takeuchi, Y.'

_publ_section_title
;
 A detailed investigation of the structure of hexagonal Ba Al2 Si2 O8 with
 reference to its alpha-beta inversion
;
_journal_name_full 'Mineralogical Journal (Japan)'
_journal_page_first 311
_journal_page_last 332
_journal_volume 2
_journal_year 1958
_chemical_formula_sum 'Al2 Ba O8 Si2'
_chemical_name_systematic 'Ba (Al Si O4)2'
_space_group_IT_number 191
_symmetry_space_group_name_Hall '-P 6 2'
_symmetry_space_group_name_H-M 'P 6/m m m'
_cell_angle_alpha 90
_cell_angle_beta 90
_cell_angle_gamma 120
_cell_formula_units_Z 1
_cell_length_a 5.293
_cell_length_b 5.293
_cell_length_c 7.79
_cell_volume 189.004
_citation_journal_id_ASTM MJTOAS
_cod_data_source_file Takeuchi_MJTOAS_1958_554.cif
_cod_data_source_block Al2Ba1O8Si2
_cod_original_cell_volume 189.0044
_cod_original_formula_sum 'Al2 Ba1 O8 Si2'
_cod_database_code 1535330

loop_
_symmetry_equiv_pos_as_xyz
x,y,z
x-y,x,z
-y,x-y,z
-x,-y,z
-x+y,-x,z
y,-x+y,z
-y,-x,-z
x-y,-y,-z
x,x-y,-z
y,x,-z
-x+y,y,-z
-x,-x+y,-z
-x,-y,-z
-x+y,-x,-z
y,-x+y,-z
x,y,-z
x-y,x,-z
-y,x-y,-z
y,x,z
-x+y,y,z
-x,-x+y,z
-y,-x,z
x-y,-y,z
x,x-y,z

loop_
_atom_site_label
_atom_site_type_symbol
_atom_site_fract_x
_atom_site_fract_y
_atom_site_fract_z
_atom_site_occupancy
_atom_site_U_iso_or_equiv
Al1 Al+3 0.3333 0.6667 0.288 0.5 0.0
O2 O-2 0.45 0 0.209 0.5 0.0
Ba1 Ba+2 0 0 0 1 0.0
O1 O-2 0.3333 0.6667 0.5 1 0.0
Si1 Si+4 0.3333 0.6667 0.288 0.5 0.0
